data_2200246
loop_
_publ_author_name
'Skakle, J. M. S.'
'Foreman, M. R. St J.'
'Plater, M. J.'
'Griffin, C.'

_publ_section_title
;
 Poly[[diaquacadmium(II)]-\m^3^-(1-carboxybenzene-3,5-dicarboxylato)]
;
_journal_issue 2
_journal_name_full 'Acta Crystallographica Section E'
_journal_page_first m85
_journal_page_last m87
_journal_paper_doi 10.1107/S160053680100188X
_journal_volume 57
_journal_year 2001
_chemical_formula_iupac '[Cd (C9 H4 O6) (H2 O)2]'
_chemical_formula_moiety 'C9 H8 Cd O8'
_chemical_formula_sum 'C9 H8 Cd O8'
_chemical_formula_weight 356.55
_chemical_name_systematic
;
poly[[diaquacadmium(II)]-\m^3^-(1-carboxybenzene-3,5-dicarboxylato-
O^1^:O^3^,O^3'^:O^5^,O^5'^)]
;
_space_group_IT_number 15
_symmetry_cell_setting monoclinic
_symmetry_space_group_name_Hall '-C 2yc'
_symmetry_space_group_name_H-M 'C 1 2/c 1'
_audit_creation_method SHELXL-97
_cell_angle_alpha 90.00
_cell_angle_beta 117.8840(10)
_cell_angle_gamma 90.00
_cell_formula_units_Z 8
_cell_length_a 19.7328(9)
_cell_length_b 9.1088(4)
_cell_length_c 13.3636(6)
_cell_measurement_reflns_used 5038
_cell_measurement_temperature 293(2)
_cell_measurement_theta_max 31.5
_cell_measurement_theta_min 2.5
_cell_volume 2123.12(17)
_computing_cell_refinement 'SAINT (Bruker, 1999)'
_computing_data_collection 'SMART (Bruker, 1999)'
_computing_data_reduction SAINT
_computing_molecular_graphics
;
ORTEX in OSCAIL (McArdle, 1994, 2000),
ATOMS (Dowty, 1999) and
ORTEP-3 (Farrugia, 1997)
;
_computing_publication_material SHELXL97
_computing_structure_refinement 'SHELXL97 (Sheldrick, 1997)'
_computing_structure_solution 'SHELXS86 (Sheldrick, 1990)'
_diffrn_ambient_temperature 293(2)
_diffrn_measured_fraction_theta_full .470
_diffrn_measured_fraction_theta_max .470
_diffrn_measurement_device_type 'Bruker SMART 1000 CCD area-detector'
_diffrn_measurement_method \f-\w
_diffrn_radiation_monochromator graphite
_diffrn_radiation_source 'fine-focus sealed tube'
_diffrn_radiation_type MoK\a
_diffrn_radiation_wavelength .71073
_diffrn_reflns_av_R_equivalents .027
_diffrn_reflns_av_sigmaI/netI .028
_diffrn_reflns_limit_h_max 28
_diffrn_reflns_limit_h_min -27
_diffrn_reflns_limit_k_max 11
_diffrn_reflns_limit_k_min -13
_diffrn_reflns_limit_l_max 18
_diffrn_reflns_limit_l_min -19
_diffrn_reflns_number 9718
_diffrn_reflns_theta_full 31.50
_diffrn_reflns_theta_max 31.5
_diffrn_reflns_theta_min 2.34
_diffrn_standards_decay_% 0
_diffrn_standards_number 0
_exptl_absorpt_coefficient_mu 2.09
_exptl_absorpt_correction_T_max .928
_exptl_absorpt_correction_T_min .679
_exptl_absorpt_correction_type multi-scan
_exptl_absorpt_process_details '(SADABS; Bruker, 1999)'
_exptl_crystal_colour colourless
_exptl_crystal_density_diffrn 2.225
_exptl_crystal_density_method 'not measured'
_exptl_crystal_description block
_exptl_crystal_F_000 1384
_exptl_crystal_size_max .3
_exptl_crystal_size_mid .1
_exptl_crystal_size_min .1
_refine_diff_density_max 1.50
_refine_diff_density_min -1.24
_refine_ls_extinction_method none
_refine_ls_goodness_of_fit_ref .97
_refine_ls_hydrogen_treatment mixed
_refine_ls_matrix_type full
_refine_ls_number_parameters 178
_refine_ls_number_reflns 3512
_refine_ls_number_restraints 0
_refine_ls_restrained_S_all .97
_refine_ls_R_factor_all .036
_refine_ls_R_factor_gt .028
_refine_ls_shift/su_max .004
_refine_ls_shift/su_mean .000
_refine_ls_structure_factor_coef Fsqd
_refine_ls_weighting_details
;
calc w = 1/[\s^2^(Fo^2^)+(0.0443P)^2^] where P = (Fo^2^+2Fc^2^)/3
;
_refine_ls_weighting_scheme calc
_refine_ls_wR_factor_ref .071
_reflns_number_gt 2892
_reflns_number_total 3512
_reflns_threshold_expression I>2\s(I)'
_cod_data_source_file ya6007.cif
_cod_data_source_block Cd-BTC
_cod_depositor_comments
;
The following automatic conversions were performed:
'_geom_bond_publ_flag' value 'Yes' changed to 'yes' according to
'/home/saulius/struct/CIF-dictionaries/cif_core.dic' dictionary named
'cif_core.dic' version 2.4.1 from 2010-06-29 (13 times).

Automatic conversion script
Id: cif_fix_enum 1527 2010-12-29 10:47:43Z saulius 

The following automatic conversions were performed:

'_geom_bond_publ_flag' value 'Yes' changed to 'yes' according to
/home/saulius/struct/CIF-dictionaries/cif_core.dic dictionary named
'cif_core.dic' version 2.4.1 from 2010-06-29 (13
times).

'_geom_angle_publ_flag' value 'Yes' changed to 'yes'
according to /home/saulius/struct/CIF-dictionaries/cif_core.dic
dictionary named 'cif_core.dic' version 2.4.1 from 2010-06-29 (21
time).

Automatic conversion script
Id: cif_fix_values 1715 2011-07-08 13:25:40Z adriana 
;
_cod_original_cell_volume 2123.12(16)
_cod_original_sg_symbol_H-M 'C 2/c'
_cod_database_code 2200246

loop_
_symmetry_equiv_pos_as_xyz
'x, y, z'
'-x, y, -z+1/2'
'x+1/2, y+1/2, z'
'-x+1/2, y+1/2, -z+1/2'
'-x, -y, -z'
'x, -y, z-1/2'
'-x+1/2, -y+1/2, -z'
'x+1/2, -y+1/2, z-1/2'

loop_
_atom_site_label
_atom_site_fract_x
_atom_site_fract_y
_atom_site_fract_z
_atom_site_U_iso_or_equiv
_atom_site_adp_type
_atom_site_calc_flag
_atom_site_refinement_flags
_atom_site_occupancy
_atom_site_disorder_assembly
_atom_site_disorder_group
_atom_site_type_symbol
Cd1 .687943(8) .596639(15) .306263(13) .02501(6) Uani d . 1 . . Cd
O1 .57508(9) .71297(17) .19291(15) .0338(4) Uani d . 1 . . O
O2 .66510(10) .87374(18) .28706(15) .0305(4) Uani d . 1 . . O
C1 .59721(11) .8448(2) .21845(17) .0203(4) Uani d . 1 . . C
C2 .54019(11) .9647(2) .16342(16) .0173(3) Uani d . 1 . . C
C3 .56389(11) 1.1099(2) .18466(17) .0191(4) Uani d . 1 . . C
H3 .6149 1.1316 .2336 .023 Uiso calc R 1 . . H
C4 .51184(11) 1.2232(2) .13320(17) .0193(4) Uani d . 1 . . C
O3 .61022(11) 1.39649(16) .22526(19) .0408(5) Uani d . 1 . . O
O4 .49129(10) 1.47841(19) .11398(18) .0431(5) Uani d . 1 . . O
H4 .513(2) 1.570(3) .133(3) .042(9) Uiso d . 1 . . H
C5 .54226(12) 1.3750(2) .16124(19) .0234(4) Uani d . 1 . . C
C6 .43503(11) 1.1925(2) .06043(16) .0203(4) Uani d . 1 . . C
H6 .4002 1.2686 .0272 .024 Uiso calc R 1 . . H
C7 .41071(11) 1.0468(2) .03777(16) .0185(3) Uani d . 1 . . C
C8 .32913(11) 1.0101(2) -.04461(16) .0209(4) Uani d . 1 . . C
O5 .27966(10) 1.10853(18) -.08861(17) .0346(4) Uani d . 1 . . O
O6 .31282(10) .87555(18) -.07048(14) .0280(3) Uiso d . 1 . . O
C9 .46349(11) .9333(2) .08902(16) .0188(4) Uani d . 1 . . C
H9 .4474 .8362 .0735 .023 Uiso calc R 1 . . H
O7 .72039(12) .5924(2) .15562(19) .0340(4) Uani d . 1 . . O
H7A .751(3) .539(5) .170(3) .078(15) Uiso d . 1 . . H
H7B .725(3) .659(5) .146(3) .062(14) Uiso d . 1 . . H
O8 .65948(14) .6168(2) .4548(2) .0390(5) Uani d . 1 . . O
H8A .668(2) .693(5) .485(3) .073(14) Uiso d . 1 . . H
H8B .672(3) .562(5) .492(4) .080(17) Uiso d . 1 . . H

loop_
_atom_site_aniso_label
_atom_site_aniso_U_11
_atom_site_aniso_U_22
_atom_site_aniso_U_33
_atom_site_aniso_U_12
_atom_site_aniso_U_13
_atom_site_aniso_U_23
Cd1 .01422(8) .01641(8) .03118(10) .00101(5) -.00043(6) -.00069(5)
O1 .0226(8) .0121(7) .0469(10) .0001(6) -.0005(7) -.0002(6)
O2 .0162(7) .0202(7) .0415(9) .0020(6) .0021(6) .0032(6)
C1 .0176(9) .0151(8) .0248(9) .0012(7) .0071(8) .0019(7)
C2 .0152(8) .0118(8) .0225(9) .0016(6) .0068(7) .0003(6)
C3 .0140(8) .0139(8) .0245(9) -.0007(6) .0048(7) -.0012(6)
C4 .0168(8) .0139(8) .0231(9) -.0013(7) .0058(7) -.0002(7)
O3 .0186(8) .0150(8) .0616(12) -.0029(6) -.0038(8) -.0045(7)
O4 .0193(8) .0146(8) .0678(13) .0007(6) -.0027(8) -.0008(8)
C5 .0179(9) .0137(8) .0299(10) -.0005(7) .0039(8) -.0017(7)
C6 .0161(8) .0150(8) .0233(9) -.0002(6) .0038(7) -.0005(7)
C7 .0133(8) .0166(8) .0200(8) -.0019(7) .0032(7) .0000(7)
C8 .0149(8) .0208(9) .0211(9) -.0020(7) .0035(7) .0021(7)
O5 .0155(7) .0248(8) .0448(10) .0017(6) -.0014(7) .0045(7)
C9 .0162(8) .0162(8) .0205(9) -.0025(6) .0056(7) -.0010(7)
O7 .0289(10) .0263(10) .0402(10) .0034(8) .0106(8) .0031(8)
O8 .0448(12) .0270(10) .0433(11) -.0046(8) .0190(10) -.0043(9)

loop_
_atom_type_symbol
_atom_type_description
_atom_type_scat_dispersion_real
_atom_type_scat_dispersion_imag
_atom_type_scat_source
C C .0033 .0016 'International Tables Vol C Tables 4.2.6.8 and 6.1.1.4'
H H .0000 .0000 'International Tables Vol C Tables 4.2.6.8 and 6.1.1.4'
Cd Cd -.8075 1.2024 'International Tables Vol C Tables 4.2.6.8 and 6.1.1.4'
O O .0106 .0060 'International Tables Vol C Tables 4.2.6.8 and 6.1.1.4'

loop_
_geom_angle_atom_site_label_1
_geom_angle_atom_site_label_2
_geom_angle_atom_site_label_3
_geom_angle_site_symmetry_1
_geom_angle_site_symmetry_3
_geom_angle
_geom_angle_publ_flag
O6 Cd1 O1 8_566 . 145.90(6) yes
O6 Cd1 O3 8_566 1_545 134.03(6) yes
O1 Cd1 O3 . 1_545 80.04(6) yes
O6 Cd1 O8 8_566 . 89.15(7) yes
O1 Cd1 O8 . . 88.82(8) yes
O3 Cd1 O8 1_545 . 95.22(8) yes
O6 Cd1 O7 8_566 . 89.16(7) yes
O1 Cd1 O7 . . 90.64(7) yes
O3 Cd1 O7 1_545 . 88.46(8) yes
O8 Cd1 O7 . . 176.13(8) yes
O6 Cd1 O5 8_566 8_566 54.57(6) yes
O1 Cd1 O5 . 8_566 159.34(6) yes
O3 Cd1 O5 1_545 8_566 79.73(6) yes
O8 Cd1 O5 . 8_566 88.84(8) yes
O7 Cd1 O5 . 8_566 93.00(7) yes
O6 Cd1 O2 8_566 . 92.51(6) yes
O1 Cd1 O2 . . 53.42(5) yes
O3 Cd1 O2 1_545 . 133.45(6) yes
O8 Cd1 O2 . . 84.56(7) yes
O7 Cd1 O2 . . 92.04(7) yes
O5 Cd1 O2 8_566 . 146.56(5) yes
C1 O1 Cd1 . . 98.89(12) ?
C1 O2 Cd1 . . 86.77(12) ?
O2 C1 O1 . . 120.91(18) ?
O2 C1 C2 . . 120.73(18) ?
O1 C1 C2 . . 118.35(18) ?
C3 C2 C9 . . 119.33(17) ?
C3 C2 C1 . . 119.51(17) ?
C9 C2 C1 . . 121.15(17) ?
C2 C3 C4 . . 120.41(18) ?
C2 C3 H3 . . 119.8 ?
C4 C3 H3 . . 119.8 ?
C3 C4 C6 . . 120.47(18) ?
C3 C4 C5 . . 116.67(17) ?
C6 C4 C5 . . 122.85(18) ?
C5 O3 Cd1 . 1_565 136.67(14) ?
C5 O4 H4 . . 112(2) ?
O3 C5 O4 . . 124.60(19) ?
O3 C5 C4 . . 120.49(18) ?
O4 C5 C4 . . 114.91(18) ?
C4 C6 C7 . . 119.57(18) ?
C4 C6 H6 . . 120.2 ?
C7 C6 H6 . . 120.2 ?
C6 C7 C9 . . 119.67(17) ?
C6 C7 C8 . . 120.81(17) ?
C9 C7 C8 . . 119.48(17) ?
O5 C8 O6 . . 121.3(2) ?
O5 C8 C7 . . 121.21(18) ?
O6 C8 C7 . . 117.46(17) ?
C2 C9 C7 . . 120.54(17) ?
C2 C9 H9 . . 119.7 ?
C7 C9 H9 . . 119.7 ?
Cd1 O7 H7A . . 108(3) ?
Cd1 O7 H7B . . 106(4) ?
H7A O7 H7B . . 121(5) ?
Cd1 O8 H8A . . 116(3) ?
Cd1 O8 H8B . . 115(4) ?
H8A O8 H8B . . 112(5) ?

loop_
_geom_bond_atom_site_label_1
_geom_bond_atom_site_label_2
_geom_bond_site_symmetry_2
_geom_bond_distance
_geom_bond_publ_flag
Cd1 O1 . 2.2851(15) yes
Cd1 O2 . 2.5557(16) yes
Cd1 O3 1_545 2.3011(16) yes
Cd1 O5 8_566 2.5225(17) yes
Cd1 O6 8_566 2.2479(18) yes
Cd1 O7 . 2.381(2) yes
Cd1 O8 . 2.309(2) yes
C1 O1 . 1.269(2) yes
C1 O2 . 1.247(3) yes
C5 O3 . 1.223(3) yes
C5 O4 . 1.305(3) yes
C8 O5 . 1.251(2) yes
C8 O6 . 1.273(2) yes
C1 C2 . 1.492(3) ?
C3 C4 . 1.390(3) ?
C3 H3 . .9300 ?
C4 C6 . 1.394(3) ?
C4 C5 . 1.484(3) ?
O3 Cd1 1_565 2.3010(16) ?
O4 H4 . .92(3) ?
C6 C7 . 1.396(3) ?
C6 H6 . .9300 ?
C7 C9 . 1.398(3) ?
C7 C8 . 1.503(3) ?
O5 Cd1 8_465 2.5225(17) ?
O6 Cd1 8_465 2.2479(17) ?
C9 H9 . .9300 ?
O7 H7A . .73(5) ?
O7 H7B . .63(4) ?
O8 H8A . .78(4) ?
O8 H8B . .66(4) ?

loop_
_geom_hbond_atom_site_label_D
_geom_hbond_atom_site_label_H
_geom_hbond_atom_site_label_A
_geom_hbond_site_symmetry_A
_geom_hbond_distance_DH
_geom_hbond_distance_HA
_geom_hbond_distance_DA
_geom_hbond_angle_DHA
O7 H7A O2 4_645 .73(5) 2.11(5) 2.836(3) 176(5)
O7 H7B O5 5_675 .63(4) 2.24(4) 2.867(3) 170(5)
O8 H8A O6 2_655 .78(4) 1.95(4) 2.730(3) 175(4)
O8 H8B O7 6_566 .66(4) 2.39(4) 3.044(3) 167(5)
O4 H4 O1 1_565 .92(3) 1.71(3) 2.604(2) 164(3)

loop_
_geom_torsion_atom_site_label_1
_geom_torsion_atom_site_label_2
_geom_torsion_atom_site_label_3
_geom_torsion_atom_site_label_4
_geom_torsion_site_symmetry_1
_geom_torsion
O6 Cd1 O1 C1 8_566 -3.2(2)
O3 Cd1 O1 C1 1_545 179.00(16)
O8 Cd1 O1 C1 . 83.49(15)
O7 Cd1 O1 C1 . -92.68(15)
O5 Cd1 O1 C1 8_566 167.08(18)
O2 Cd1 O1 C1 . -.61(13)
O6 Cd1 O2 C1 8_566 179.14(14)
O1 Cd1 O2 C1 . .61(13)
O3 Cd1 O2 C1 1_545 .08(18)
O8 Cd1 O2 C1 . -91.96(14)
O7 Cd1 O2 C1 . 89.89(14)
O5 Cd1 O2 C1 8_566 -171.54(13)
Cd1 O2 C1 O1 . -1.0(2)
Cd1 O2 C1 C2 . 179.63(18)
Cd1 O1 C1 O2 . 1.2(2)
Cd1 O1 C1 C2 . -179.48(15)
O2 C1 C2 C3 . 3.2(3)
O1 C1 C2 C3 . -176.2(2)
O2 C1 C2 C9 . -178.1(2)
O1 C1 C2 C9 . 2.6(3)
C9 C2 C3 C4 . .5(3)
C1 C2 C3 C4 . 179.25(19)
C2 C3 C4 C6 . .6(3)
C2 C3 C4 C5 . 179.77(19)
Cd1 O3 C5 O4 1_565 3.2(5)
Cd1 O3 C5 C4 1_565 -175.93(18)
C3 C4 C5 O3 . 1.1(4)
C6 C4 C5 O3 . -179.7(2)
C3 C4 C5 O4 . -178.1(2)
C6 C4 C5 O4 . 1.1(3)
C3 C4 C6 C7 . -1.1(3)
C5 C4 C6 C7 . 179.77(19)
C4 C6 C7 C9 . .5(3)
C4 C6 C7 C8 . -177.02(19)
C6 C7 C8 O5 . -5.3(3)
C9 C7 C8 O5 . 177.1(2)
C6 C7 C8 O6 . 172.62(19)
C9 C7 C8 O6 . -5.0(3)
C3 C2 C9 C7 . -1.1(3)
C1 C2 C9 C7 . -179.80(19)
C6 C7 C9 C2 . .5(3)
C8 C7 C9 C2 . 178.14(18)
